data_4518456
loop_
_publ_author_name
'Kim, Yeong Bum'
'Kim, Dongwook'
'Dighe, Shashikant U.'
'Chang, Sukbok'
'Park, Jung-Woo'

_publ_section_title
;
 Cobalt-Hydride-Catalyzed Hydrosilylation of 3-Alkynes Accompanying
 \p-Bond Migration
;
_journal_name_full 'ACS Catalysis'
_journal_page_first 1548
_journal_page_last 1553
_journal_paper_doi 10.1021/acscatal.0c05424
_journal_year 2021
_chemical_formula_sum 'C26 H49 Co P2'
_chemical_formula_weight 482.52
_space_group_crystal_system triclinic
_space_group_IT_number 2
_space_group_name_Hall '-P 1'
_space_group_name_H-M_alt 'P -1'
_atom_sites_solution_hydrogens mixed
_audit_creation_method SHELXL-2018/3
_cell_angle_alpha 109.71(3)
_cell_angle_beta 102.20(3)
_cell_angle_gamma 98.68(3)
_cell_formula_units_Z 2
_cell_length_a 10.482(2)
_cell_length_b 11.480(2)
_cell_length_c 12.182(2)
_cell_measurement_reflns_used 28733
_cell_measurement_temperature 225(2)
_cell_measurement_theta_max 33.749
_cell_measurement_theta_min 0.401
_cell_volume 1308.9(6)
_computing_cell_refinement HKL3000sm
_computing_data_collection 'PAL BL2D-SMDC Program'
_computing_data_reduction HKL3000sm
_computing_structure_refinement SHELXL
_computing_structure_solution SHELXS
_diffrn_ambient_temperature 225(2)
_diffrn_measured_fraction_theta_full 0.954
_diffrn_measured_fraction_theta_max 0.952
_diffrn_measurement_device_type 'Rayonix MX225HS CCD area detector'
_diffrn_measurement_method 'omega scan'
_diffrn_radiation_type synchrotron
_diffrn_radiation_wavelength 0.700
_diffrn_reflns_av_R_equivalents 0.0128
_diffrn_reflns_av_unetI/netI 0.0215
_diffrn_reflns_Laue_measured_fraction_full 0.954
_diffrn_reflns_Laue_measured_fraction_max 0.952
_diffrn_reflns_limit_h_max 12
_diffrn_reflns_limit_h_min -12
_diffrn_reflns_limit_k_max 13
_diffrn_reflns_limit_k_min -13
_diffrn_reflns_limit_l_max 14
_diffrn_reflns_limit_l_min -14
_diffrn_reflns_number 9158
_diffrn_reflns_point_group_measured_fraction_full 0.954
_diffrn_reflns_point_group_measured_fraction_max 0.952
_diffrn_reflns_theta_full 24.835
_diffrn_reflns_theta_max 25.000
_diffrn_reflns_theta_min 1.823
_diffrn_source 'PLSII 2D bending magnet'
_exptl_absorpt_coefficient_mu 0.751
_exptl_absorpt_correction_T_max 1.000
_exptl_absorpt_correction_T_min 0.946
_exptl_absorpt_correction_type empirical
_exptl_absorpt_process_details 'HKL3000sm Scalepack'
_exptl_crystal_colour green
_exptl_crystal_density_diffrn 1.224
_exptl_crystal_description plate
_exptl_crystal_F_000 524
_exptl_crystal_size_max 0.054
_exptl_crystal_size_mid 0.052
_exptl_crystal_size_min 0.018
_refine_diff_density_max 1.023
_refine_diff_density_min -2.085
_refine_diff_density_rms 0.073
_refine_ls_extinction_method none
_refine_ls_goodness_of_fit_ref 1.057
_refine_ls_hydrogen_treatment mixed
_refine_ls_matrix_type full
_refine_ls_number_parameters 265
_refine_ls_number_reflns 4603
_refine_ls_number_restraints 0
_refine_ls_restrained_S_all 1.057
_refine_ls_R_factor_all 0.0543
_refine_ls_R_factor_gt 0.0506
_refine_ls_shift/su_max 0.002
_refine_ls_shift/su_mean 0.000
_refine_ls_structure_factor_coef Fsqd
_refine_ls_weighting_details 'w=1/[\s^2^(Fo^2^)+(0.0544P)^2^+2.8134P] where P=(Fo^2^+2Fc^2^)/3'
_refine_ls_weighting_scheme calc
_refine_ls_wR_factor_gt 0.1280
_refine_ls_wR_factor_ref 0.1311
_reflns_Friedel_coverage 0.000
_reflns_number_gt 4194
_reflns_number_total 4603
_reflns_threshold_expression 'I > 2\s(I)'
_cod_data_source_file cs0c05424_si_003.cif
_cod_data_source_block PO19070_002
_cod_original_cell_volume 1308.9(5)
_cod_database_code 4518456
_shelx_shelxl_version_number 2018/3
_shelx_space_group_comment
;
The symmetry employed for this shelxl refinement is uniquely defined
by the following loop, which should always be used as a source of
symmetry information in preference to the above space-group names.
They are only intended as comments.
;
_shelx_estimated_absorpt_t_min 0.961
_shelx_estimated_absorpt_t_max 0.987

loop_
_space_group_symop_operation_xyz
'x, y, z'
'-x, -y, -z'

loop_
_atom_site_label
_atom_site_type_symbol
_atom_site_fract_x
_atom_site_fract_y
_atom_site_fract_z
_atom_site_U_iso_or_equiv
_atom_site_adp_type
_atom_site_occupancy
_atom_site_site_symmetry_order
_atom_site_calc_flag
_atom_site_refinement_flags_posn
_atom_site_refinement_flags_adp
_atom_site_refinement_flags_occupancy
_atom_site_disorder_assembly
_atom_site_disorder_group
Co1 Co 0.57777(6) 0.59943(4) 0.54181(4) 0.04244(18) Uani 1 1 d . . . . .
H5 H 0.579(4) 0.468(4) 0.493(4) 0.064 Uiso 1 1 d . U . . .
P2 P 0.66862(7) 0.72457(6) 0.46464(7) 0.02195(18) Uani 1 1 d . . . . .
C3 C 0.5700(3) 0.7414(3) 0.3273(3) 0.0294(7) Uani 1 1 d . . . . .
H3 H 0.626302 0.806031 0.309126 0.035 Uiso 1 1 calc R U . . .
C4 C 0.5296(4) 0.6141(4) 0.2179(3) 0.0519(11) Uani 1 1 d . . . . .
H4A H 0.610906 0.590739 0.199266 0.062 Uiso 1 1 calc R U . . .
H4AB H 0.483282 0.547639 0.239231 0.062 Uiso 1 1 calc R U . . .
C5 C 0.4377(5) 0.6195(5) 0.1050(4) 0.0711(15) Uani 1 1 d . . . . .
H5A H 0.487614 0.678024 0.077381 0.085 Uiso 1 1 calc R U . . .
H5AB H 0.409794 0.534612 0.039681 0.085 Uiso 1 1 calc R U . . .
C6 C 0.3147(4) 0.6633(4) 0.1303(4) 0.0534(11) Uani 1 1 d . . . . .
H6A H 0.259612 0.600266 0.149778 0.064 Uiso 1 1 calc R U . . .
H6AB H 0.260695 0.670279 0.057649 0.064 Uiso 1 1 calc R U . . .
C7 C 0.3543(4) 0.7913(3) 0.2355(3) 0.0433(9) Uani 1 1 d . . . . .
H7A H 0.273206 0.816760 0.252551 0.052 Uiso 1 1 calc R U . . .
H7AB H 0.403037 0.855859 0.213360 0.052 Uiso 1 1 calc R U . . .
C8 C 0.4431(3) 0.7851(3) 0.3491(3) 0.0353(8) Uani 1 1 d . . . . .
H8A H 0.391427 0.725790 0.374863 0.042 Uiso 1 1 calc R U . . .
H8AB H 0.469381 0.869553 0.414879 0.042 Uiso 1 1 calc R U . . .
C9 C 0.8356(3) 0.7100(3) 0.4395(3) 0.0345(7) Uani 1 1 d . . . . .
H9 H 0.898654 0.742370 0.522155 0.041 Uiso 1 1 calc R U . . .
C10 C 0.8935(4) 0.7926(3) 0.3776(4) 0.0421(8) Uani 1 1 d . . . . .
H10A H 0.837783 0.763369 0.293431 0.050 Uiso 1 1 calc R U . . .
H10B H 0.891072 0.881185 0.419762 0.050 Uiso 1 1 calc R U . . .
C11 C 1.0381(4) 0.7862(4) 0.3785(5) 0.0598(12) Uani 1 1 d . . . . .
H11A H 1.069738 0.834589 0.332756 0.072 Uiso 1 1 calc R U . . .
H11B H 1.095932 0.825845 0.462411 0.072 Uiso 1 1 calc R U . . .
C12 C 1.0499(5) 0.6508(4) 0.3235(6) 0.0696(15) Uani 1 1 d . . . . .
H12A H 1.144809 0.650353 0.331600 0.084 Uiso 1 1 calc R U . . .
H12B H 1.001970 0.614882 0.236604 0.084 Uiso 1 1 calc R U . . .
C13 C 0.9923(4) 0.5685(4) 0.3842(5) 0.0592(12) Uani 1 1 d . . . . .
H13A H 1.046756 0.598302 0.468895 0.071 Uiso 1 1 calc R U . . .
H13B H 0.996110 0.480179 0.342694 0.071 Uiso 1 1 calc R U . . .
C14 C 0.8459(4) 0.5735(3) 0.3808(4) 0.0442(9) Uani 1 1 d . . . . .
H14A H 0.789858 0.536386 0.296200 0.053 Uiso 1 1 calc R U . . .
H14B H 0.812268 0.522741 0.423782 0.053 Uiso 1 1 calc R U . . .
C15 C 0.7163(3) 0.8906(3) 0.5794(3) 0.0299(7) Uani 1 1 d . . . . .
H15A H 0.792635 0.940336 0.566937 0.036 Uiso 1 1 calc R U . . .
H15B H 0.640718 0.930590 0.569438 0.036 Uiso 1 1 calc R U . . .
P16 P 0.64228(7) 0.75566(6) 0.71831(6) 0.02180(18) Uani 1 1 d . . . . .
C17 C 0.7463(3) 0.7393(3) 0.8544(3) 0.0279(7) Uani 1 1 d . . . . .
H17 H 0.686296 0.682034 0.877389 0.033 Uiso 1 1 calc R U . . .
C18 C 0.8588(4) 0.6742(3) 0.8241(3) 0.0434(9) Uani 1 1 d . . . . .
H18A H 0.819154 0.590769 0.757691 0.052 Uiso 1 1 calc R U . . .
H18B H 0.917581 0.725854 0.796184 0.052 Uiso 1 1 calc R U . . .
C19 C 0.9427(4) 0.6565(4) 0.9335(4) 0.0580(12) Uani 1 1 d . . . . .
H19A H 0.886710 0.595848 0.954789 0.070 Uiso 1 1 calc R U . . .
H19B H 1.017192 0.620554 0.911746 0.070 Uiso 1 1 calc R U . . .
C20 C 0.9988(4) 0.7814(4) 1.0426(4) 0.0603(13) Uani 1 1 d . . . . .
H20A H 1.047434 0.765616 1.112219 0.072 Uiso 1 1 calc R U . . .
H20B H 1.062588 0.839113 1.024555 0.072 Uiso 1 1 calc R U . . .
C21 C 0.8876(5) 0.8430(4) 1.0743(3) 0.0581(12) Uani 1 1 d . . . . .
H21A H 0.926415 0.925099 1.142824 0.070 Uiso 1 1 calc R U . . .
H21B H 0.828630 0.788596 1.099525 0.070 Uiso 1 1 calc R U . . .
C22 C 0.8047(4) 0.8644(3) 0.9664(3) 0.0430(9) Uani 1 1 d . . . . .
H22A H 0.861724 0.925362 0.946205 0.052 Uiso 1 1 calc R U . . .
H22B H 0.730994 0.901117 0.989076 0.052 Uiso 1 1 calc R U . . .
C23 C 0.5118(3) 0.8293(3) 0.7792(3) 0.0283(7) Uani 1 1 d . . . . .
H23 H 0.558074 0.908474 0.851299 0.034 Uiso 1 1 calc R U . . .
C24 C 0.4212(3) 0.8641(3) 0.6855(3) 0.0360(7) Uani 1 1 d . . . . .
H24A H 0.475896 0.925736 0.664217 0.043 Uiso 1 1 calc R U . . .
H24B H 0.378857 0.787558 0.611559 0.043 Uiso 1 1 calc R U . . .
C25 C 0.3119(4) 0.9214(4) 0.7336(4) 0.0469(9) Uani 1 1 d . . . . .
H25A H 0.353799 1.002169 0.803174 0.056 Uiso 1 1 calc R U . . .
H25B H 0.253460 0.939286 0.670131 0.056 Uiso 1 1 calc R U . . .
C26 C 0.2279(4) 0.8309(4) 0.7724(5) 0.0573(11) Uani 1 1 d . . . . .
H26A H 0.162262 0.871881 0.807266 0.069 Uiso 1 1 calc R U . . .
H26B H 0.178185 0.753869 0.701047 0.069 Uiso 1 1 calc R U . . .
C27 C 0.3148(5) 0.7946(5) 0.8647(5) 0.0644(12) Uani 1 1 d . . . . .
H27A H 0.258703 0.731517 0.883348 0.077 Uiso 1 1 calc R U . . .
H27B H 0.355341 0.870147 0.939982 0.077 Uiso 1 1 calc R U . . .
C28 C 0.4264(4) 0.7392(4) 0.8190(4) 0.0502(10) Uani 1 1 d . . . . .
H28A H 0.386010 0.657595 0.750138 0.060 Uiso 1 1 calc R U . . .
H28B H 0.484516 0.722859 0.883796 0.060 Uiso 1 1 calc R U . . .
C29 C 0.7546(3) 0.8910(3) 0.7080(3) 0.0280(7) Uani 1 1 d . . . . .
H29A H 0.747735 0.971604 0.765967 0.034 Uiso 1 1 calc R U . . .
H29B H 0.848040 0.884556 0.729548 0.034 Uiso 1 1 calc R U . . .

loop_
_atom_site_aniso_label
_atom_site_aniso_U_11
_atom_site_aniso_U_22
_atom_site_aniso_U_33
_atom_site_aniso_U_23
_atom_site_aniso_U_13
_atom_site_aniso_U_12
Co1 0.0790(4) 0.0104(2) 0.0205(2) -0.00316(16) 0.0131(2) -0.0169(2)
P2 0.0244(4) 0.0136(3) 0.0227(4) 0.0055(3) 0.0015(3) 0.0005(3)
C3 0.0311(15) 0.0292(16) 0.0277(15) 0.0132(13) 0.0032(13) 0.0085(12)
C4 0.061(2) 0.057(2) 0.0262(18) 0.0012(16) -0.0026(17) 0.035(2)
C5 0.078(3) 0.096(4) 0.028(2) 0.008(2) -0.002(2) 0.051(3)
C6 0.051(2) 0.054(2) 0.038(2) 0.0083(18) -0.0108(18) 0.0177(19)
C7 0.0376(18) 0.0347(18) 0.051(2) 0.0170(16) -0.0036(16) 0.0124(15)
C8 0.0339(17) 0.0262(16) 0.0356(18) 0.0045(13) 0.0000(14) 0.0089(13)
C9 0.0299(16) 0.0271(16) 0.048(2) 0.0182(15) 0.0095(15) 0.0055(13)
C10 0.045(2) 0.0287(17) 0.056(2) 0.0186(16) 0.0188(18) 0.0047(14)
C11 0.046(2) 0.043(2) 0.085(3) 0.017(2) 0.029(2) -0.0017(18)
C12 0.050(2) 0.047(2) 0.113(4) 0.021(3) 0.042(3) 0.012(2)
C13 0.042(2) 0.043(2) 0.097(4) 0.026(2) 0.022(2) 0.0182(18)
C14 0.0388(19) 0.0275(17) 0.065(2) 0.0181(17) 0.0125(18) 0.0079(14)
C15 0.0371(16) 0.0128(13) 0.0323(16) 0.0062(12) 0.0034(14) -0.0011(12)
P16 0.0240(4) 0.0120(3) 0.0179(3) 0.0009(3) -0.0050(3) -0.0019(3)
C17 0.0303(15) 0.0195(14) 0.0228(14) 0.0043(12) -0.0062(12) 0.0028(11)
C18 0.0403(19) 0.0271(17) 0.043(2) -0.0004(15) -0.0079(16) 0.0107(14)
C19 0.048(2) 0.0320(19) 0.067(3) 0.0072(18) -0.022(2) 0.0132(16)
C20 0.051(2) 0.039(2) 0.058(3) 0.0078(18) -0.032(2) 0.0090(18)
C21 0.069(3) 0.047(2) 0.0305(19) 0.0023(17) -0.0208(19) 0.015(2)
C22 0.054(2) 0.0298(17) 0.0247(16) -0.0023(14) -0.0126(16) 0.0147(15)
C23 0.0278(15) 0.0230(14) 0.0240(15) 0.0026(12) -0.0013(12) 0.0045(12)
C24 0.0338(17) 0.0323(17) 0.0365(18) 0.0114(14) 0.0010(15) 0.0090(13)
C25 0.0369(19) 0.040(2) 0.058(2) 0.0143(18) 0.0046(18) 0.0157(16)
C26 0.0356(19) 0.050(2) 0.080(3) 0.015(2) 0.018(2) 0.0110(17)
C27 0.062(3) 0.073(3) 0.083(3) 0.042(3) 0.043(3) 0.029(2)
C28 0.053(2) 0.054(2) 0.063(3) 0.037(2) 0.026(2) 0.0210(19)
C29 0.0288(15) 0.0115(12) 0.0291(15) 0.0014(11) -0.0042(13) -0.0044(11)

loop_
_atom_type_symbol
_atom_type_description
_atom_type_scat_dispersion_real
_atom_type_scat_dispersion_imag
_atom_type_scat_source
C C 0.0030 0.0016 'International Tables Vol C Tables 4.2.6.8 and 6.1.1.4'
H H 0.0000 0.0000 'International Tables Vol C Tables 4.2.6.8 and 6.1.1.4'
P P 0.1001 0.0923 'International Tables Vol C Tables 4.2.6.8 and 6.1.1.4'
Co Co 0.3492 0.9509 'International Tables Vol C Tables 4.2.6.8 and 6.1.1.4'

loop_
_geom_angle_atom_site_label_1
_geom_angle_atom_site_label_2
_geom_angle_atom_site_label_3
_geom_angle
_geom_angle_site_symmetry_1
_geom_angle_site_symmetry_3
_geom_angle_publ_flag
P16 Co1 P2 89.72(4) . . ?
P16 Co1 Co1 134.20(5) . 2_666 ?
P2 Co1 Co1 133.91(4) . 2_666 ?
P16 Co1 H5 137.9(18) . . ?
P2 Co1 H5 117.6(18) . . ?
Co1 Co1 H5 42.3(17) 2_666 . ?
C3 P2 C15 102.33(14) . . ?
C3 P2 C9 105.58(16) . . ?
C15 P2 C9 99.51(15) . . ?
C3 P2 Co1 120.76(11) . . ?
C15 P2 Co1 108.20(11) . . ?
C9 P2 Co1 117.38(11) . . ?
C8 C3 C4 109.3(3) . . ?
C8 C3 P2 110.5(2) . . ?
C4 C3 P2 110.3(2) . . ?
C8 C3 H3 108.9 . . ?
C4 C3 H3 108.9 . . ?
P2 C3 H3 108.9 . . ?
C5 C4 C3 112.5(3) . . ?
C5 C4 H4A 109.1 . . ?
C3 C4 H4A 109.1 . . ?
C5 C4 H4AB 109.1 . . ?
C3 C4 H4AB 109.1 . . ?
H4A C4 H4AB 107.8 . . ?
C6 C5 C4 111.6(4) . . ?
C6 C5 H5A 109.3 . . ?
C4 C5 H5A 109.3 . . ?
C6 C5 H5AB 109.3 . . ?
C4 C5 H5AB 109.3 . . ?
H5A C5 H5AB 108.0 . . ?
C5 C6 C7 110.7(3) . . ?
C5 C6 H6A 109.5 . . ?
C7 C6 H6A 109.5 . . ?
C5 C6 H6AB 109.5 . . ?
C7 C6 H6AB 109.5 . . ?
H6A C6 H6AB 108.1 . . ?
C6 C7 C8 110.9(3) . . ?
C6 C7 H7A 109.5 . . ?
C8 C7 H7A 109.5 . . ?
C6 C7 H7AB 109.5 . . ?
C8 C7 H7AB 109.5 . . ?
H7A C7 H7AB 108.1 . . ?
C7 C8 C3 112.1(3) . . ?
C7 C8 H8A 109.2 . . ?
C3 C8 H8A 109.2 . . ?
C7 C8 H8AB 109.2 . . ?
C3 C8 H8AB 109.2 . . ?
H8A C8 H8AB 107.9 . . ?
C14 C9 C10 110.5(3) . . ?
C14 C9 P2 114.1(2) . . ?
C10 C9 P2 116.5(2) . . ?
C14 C9 H9 104.8 . . ?
C10 C9 H9 104.8 . . ?
P2 C9 H9 104.8 . . ?
C11 C10 C9 111.3(3) . . ?
C11 C10 H10A 109.4 . . ?
C9 C10 H10A 109.4 . . ?
C11 C10 H10B 109.4 . . ?
C9 C10 H10B 109.4 . . ?
H10A C10 H10B 108.0 . . ?
C12 C11 C10 111.8(3) . . ?
C12 C11 H11A 109.3 . . ?
C10 C11 H11A 109.3 . . ?
C12 C11 H11B 109.3 . . ?
C10 C11 H11B 109.3 . . ?
H11A C11 H11B 107.9 . . ?
C11 C12 C13 111.7(4) . . ?
C11 C12 H12A 109.3 . . ?
C13 C12 H12A 109.3 . . ?
C11 C12 H12B 109.3 . . ?
C13 C12 H12B 109.3 . . ?
H12A C12 H12B 107.9 . . ?
C12 C13 C14 111.0(3) . . ?
C12 C13 H13A 109.4 . . ?
C14 C13 H13A 109.4 . . ?
C12 C13 H13B 109.4 . . ?
C14 C13 H13B 109.4 . . ?
H13A C13 H13B 108.0 . . ?
C9 C14 C13 110.8(3) . . ?
C9 C14 H14A 109.5 . . ?
C13 C14 H14A 109.5 . . ?
C9 C14 H14B 109.5 . . ?
C13 C14 H14B 109.5 . . ?
H14A C14 H14B 108.1 . . ?
C29 C15 P2 110.36(19) . . ?
C29 C15 H15A 109.6 . . ?
P2 C15 H15A 109.6 . . ?
C29 C15 H15B 109.6 . . ?
P2 C15 H15B 109.6 . . ?
H15A C15 H15B 108.1 . . ?
C29 P16 C17 101.63(14) . . ?
C29 P16 C23 103.18(14) . . ?
C17 P16 C23 101.84(14) . . ?
C29 P16 Co1 108.29(11) . . ?
C17 P16 Co1 121.07(10) . . ?
C23 P16 Co1 118.32(10) . . ?
C18 C17 C22 110.2(3) . . ?
C18 C17 P16 111.2(2) . . ?
C22 C17 P16 114.7(2) . . ?
C18 C17 H17 106.8 . . ?
C22 C17 H17 106.8 . . ?
P16 C17 H17 106.8 . . ?
C19 C18 C17 112.1(3) . . ?
C19 C18 H18A 109.2 . . ?
C17 C18 H18A 109.2 . . ?
C19 C18 H18B 109.2 . . ?
C17 C18 H18B 109.2 . . ?
H18A C18 H18B 107.9 . . ?
C20 C19 C18 111.8(3) . . ?
C20 C19 H19A 109.3 . . ?
C18 C19 H19A 109.3 . . ?
C20 C19 H19B 109.3 . . ?
C18 C19 H19B 109.3 . . ?
H19A C19 H19B 107.9 . . ?
C21 C20 C19 110.7(3) . . ?
C21 C20 H20A 109.5 . . ?
C19 C20 H20A 109.5 . . ?
C21 C20 H20B 109.5 . . ?
C19 C20 H20B 109.5 . . ?
H20A C20 H20B 108.1 . . ?
C20 C21 C22 111.5(4) . . ?
C20 C21 H21A 109.3 . . ?
C22 C21 H21A 109.3 . . ?
C20 C21 H21B 109.3 . . ?
C22 C21 H21B 109.3 . . ?
H21A C21 H21B 108.0 . . ?
C21 C22 C17 111.5(3) . . ?
C21 C22 H22A 109.3 . . ?
C17 C22 H22A 109.3 . . ?
C21 C22 H22B 109.3 . . ?
C17 C22 H22B 109.3 . . ?
H22A C22 H22B 108.0 . . ?
C24 C23 C28 109.8(3) . . ?
C24 C23 P16 111.3(2) . . ?
C28 C23 P16 110.6(2) . . ?
C24 C23 H23 108.3 . . ?
C28 C23 H23 108.3 . . ?
P16 C23 H23 108.3 . . ?
C25 C24 C23 111.6(3) . . ?
C25 C24 H24A 109.3 . . ?
C23 C24 H24A 109.3 . . ?
C25 C24 H24B 109.3 . . ?
C23 C24 H24B 109.3 . . ?
H24A C24 H24B 108.0 . . ?
C26 C25 C24 111.1(3) . . ?
C26 C25 H25A 109.4 . . ?
C24 C25 H25A 109.4 . . ?
C26 C25 H25B 109.4 . . ?
C24 C25 H25B 109.4 . . ?
H25A C25 H25B 108.0 . . ?
C27 C26 C25 111.2(3) . . ?
C27 C26 H26A 109.4 . . ?
C25 C26 H26A 109.4 . . ?
C27 C26 H26B 109.4 . . ?
C25 C26 H26B 109.4 . . ?
H26A C26 H26B 108.0 . . ?
C26 C27 C28 111.8(4) . . ?
C26 C27 H27A 109.2 . . ?
C28 C27 H27A 109.2 . . ?
C26 C27 H27B 109.2 . . ?
C28 C27 H27B 109.2 . . ?
H27A C27 H27B 107.9 . . ?
C27 C28 C23 111.9(3) . . ?
C27 C28 H28A 109.2 . . ?
C23 C28 H28A 109.2 . . ?
C27 C28 H28B 109.2 . . ?
C23 C28 H28B 109.2 . . ?
H28A C28 H28B 107.9 . . ?
C15 C29 P16 110.83(19) . . ?
C15 C29 H29A 109.5 . . ?
P16 C29 H29A 109.5 . . ?
C15 C29 H29B 109.5 . . ?
P16 C29 H29B 109.5 . . ?
H29A C29 H29B 108.1 . . ?

loop_
_geom_bond_atom_site_label_1
_geom_bond_atom_site_label_2
_geom_bond_distance
_geom_bond_site_symmetry_2
_geom_bond_publ_flag
Co1 P16 2.1714(13) . ?
Co1 P2 2.1750(10) . ?
Co1 Co1 2.3480(13) 2_666 ?
Co1 H5 1.43(4) . ?
P2 C3 1.859(3) . ?
P2 C15 1.859(3) . ?
P2 C9 1.862(3) . ?
C3 C8 1.534(4) . ?
C3 C4 1.533(5) . ?
C3 H3 0.9900 . ?
C4 C5 1.529(5) . ?
C4 H4A 0.9800 . ?
C4 H4AB 0.9800 . ?
C5 C6 1.506(6) . ?
C5 H5A 0.9800 . ?
C5 H5AB 0.9800 . ?
C6 C7 1.515(5) . ?
C6 H6A 0.9800 . ?
C6 H6AB 0.9800 . ?
C7 C8 1.526(5) . ?
C7 H7A 0.9800 . ?
C7 H7AB 0.9800 . ?
C8 H8A 0.9800 . ?
C8 H8AB 0.9800 . ?
C9 C14 1.519(5) . ?
C9 C10 1.529(5) . ?
C9 H9 0.9900 . ?
C10 C11 1.527(5) . ?
C10 H10A 0.9800 . ?
C10 H10B 0.9800 . ?
C11 C12 1.506(6) . ?
C11 H11A 0.9800 . ?
C11 H11B 0.9800 . ?
C12 C13 1.515(7) . ?
C12 H12A 0.9800 . ?
C12 H12B 0.9800 . ?
C13 C14 1.536(5) . ?
C13 H13A 0.9800 . ?
C13 H13B 0.9800 . ?
C14 H14A 0.9800 . ?
C14 H14B 0.9800 . ?
C15 C29 1.531(4) . ?
C15 H15A 0.9800 . ?
C15 H15B 0.9800 . ?
P16 C29 1.860(3) . ?
P16 C17 1.866(3) . ?
P16 C23 1.869(3) . ?
C17 C18 1.533(5) . ?
C17 C22 1.535(4) . ?
C17 H17 0.9900 . ?
C18 C19 1.527(5) . ?
C18 H18A 0.9800 . ?
C18 H18B 0.9800 . ?
C19 C20 1.516(5) . ?
C19 H19A 0.9800 . ?
C19 H19B 0.9800 . ?
C20 C21 1.505(6) . ?
C20 H20A 0.9800 . ?
C20 H20B 0.9800 . ?
C21 C22 1.531(5) . ?
C21 H21A 0.9800 . ?
C21 H21B 0.9800 . ?
C22 H22A 0.9800 . ?
C22 H22B 0.9800 . ?
C23 C24 1.526(4) . ?
C23 C28 1.532(5) . ?
C23 H23 0.9900 . ?
C24 C25 1.530(5) . ?
C24 H24A 0.9800 . ?
C24 H24B 0.9800 . ?
C25 C26 1.519(6) . ?
C25 H25A 0.9800 . ?
C25 H25B 0.9800 . ?
C26 C27 1.506(7) . ?
C26 H26A 0.9800 . ?
C26 H26B 0.9800 . ?
C27 C28 1.531(6) . ?
C27 H27A 0.9800 . ?
C27 H27B 0.9800 . ?
C28 H28A 0.9800 . ?
C28 H28B 0.9800 . ?
C29 H29A 0.9800 . ?
C29 H29B 0.9800 . ?

loop_
_geom_torsion_atom_site_label_1
_geom_torsion_atom_site_label_2
_geom_torsion_atom_site_label_3
_geom_torsion_atom_site_label_4
_geom_torsion
_geom_torsion_site_symmetry_1
_geom_torsion_site_symmetry_2
_geom_torsion_site_symmetry_3
_geom_torsion_site_symmetry_4
_geom_torsion_publ_flag
C15 P2 C3 C8 -63.2(2) . . . . ?
C9 P2 C3 C8 -166.9(2) . . . . ?
Co1 P2 C3 C8 56.9(2) . . . . ?
C15 P2 C3 C4 175.8(3) . . . . ?
C9 P2 C3 C4 72.1(3) . . . . ?
Co1 P2 C3 C4 -64.0(3) . . . . ?
C8 C3 C4 C5 53.2(5) . . . . ?
P2 C3 C4 C5 174.9(3) . . . . ?
C3 C4 C5 C6 -55.1(6) . . . . ?
C4 C5 C6 C7 56.0(6) . . . . ?
C5 C6 C7 C8 -57.0(5) . . . . ?
C6 C7 C8 C3 57.2(4) . . . . ?
C4 C3 C8 C7 -54.5(4) . . . . ?
P2 C3 C8 C7 -176.1(2) . . . . ?
C3 P2 C9 C14 -92.5(3) . . . . ?
C15 P2 C9 C14 161.7(3) . . . . ?
Co1 P2 C9 C14 45.4(3) . . . . ?
C3 P2 C9 C10 38.2(3) . . . . ?
C15 P2 C9 C10 -67.6(3) . . . . ?
Co1 P2 C9 C10 176.1(2) . . . . ?
C14 C9 C10 C11 -55.6(4) . . . . ?
P2 C9 C10 C11 172.0(3) . . . . ?
C9 C10 C11 C12 54.6(5) . . . . ?
C10 C11 C12 C13 -54.5(6) . . . . ?
C11 C12 C13 C14 55.3(6) . . . . ?
C10 C9 C14 C13 56.6(4) . . . . ?
P2 C9 C14 C13 -169.8(3) . . . . ?
C12 C13 C14 C9 -56.6(5) . . . . ?
C3 P2 C15 C29 160.1(2) . . . . ?
C9 P2 C15 C29 -91.5(2) . . . . ?
Co1 P2 C15 C29 31.6(2) . . . . ?
C29 P16 C17 C18 -76.1(2) . . . . ?
C23 P16 C17 C18 177.5(2) . . . . ?
Co1 P16 C17 C18 43.7(3) . . . . ?
C29 P16 C17 C22 49.7(3) . . . . ?
C23 P16 C17 C22 -56.6(3) . . . . ?
Co1 P16 C17 C22 169.6(2) . . . . ?
C22 C17 C18 C19 53.3(4) . . . . ?
P16 C17 C18 C19 -178.4(2) . . . . ?
C17 C18 C19 C20 -54.8(5) . . . . ?
C18 C19 C20 C21 55.8(6) . . . . ?
C19 C20 C21 C22 -56.7(5) . . . . ?
C20 C21 C22 C17 56.6(5) . . . . ?
C18 C17 C22 C21 -54.0(5) . . . . ?
P16 C17 C22 C21 179.6(3) . . . . ?
C29 P16 C23 C24 69.3(2) . . . . ?
C17 P16 C23 C24 174.4(2) . . . . ?
Co1 P16 C23 C24 -50.2(2) . . . . ?
C29 P16 C23 C28 -168.2(2) . . . . ?
C17 P16 C23 C28 -63.1(3) . . . . ?
Co1 P16 C23 C28 72.3(3) . . . . ?
C28 C23 C24 C25 55.6(4) . . . . ?
P16 C23 C24 C25 178.5(2) . . . . ?
C23 C24 C25 C26 -56.8(4) . . . . ?
C24 C25 C26 C27 55.7(5) . . . . ?
C25 C26 C27 C28 -54.8(5) . . . . ?
C26 C27 C28 C23 54.7(5) . . . . ?
C24 C23 C28 C27 -54.4(4) . . . . ?
P16 C23 C28 C27 -177.7(3) . . . . ?
P2 C15 C29 P16 -38.8(3) . . . . ?
C17 P16 C29 C15 158.6(2) . . . . ?
C23 P16 C29 C15 -96.1(2) . . . . ?
Co1 P16 C29 C15 30.1(2) . . . . ?
